data_4065239
loop_
_publ_author_name
'Tiwari, Keshri Nath'
'Monserrat, Jean-Philippe'
'de Montigny, Fr\'ederic'
'Jaouen, G\'erard'
'Rager, Marie-Noelle'
'Hillard, Elizabeth'

_publ_section_title
;
 Synthesis and Structural Characterization of Ferrocenyl-Substituted
 Aurones, Flavones, and Flavonols
;
_journal_issue 20
_journal_name_full Organometallics
_journal_page_first 5424
_journal_paper_doi 10.1021/om200644e
_journal_volume 30
_journal_year 2011
_chemical_formula_moiety 'C19 H13 Br1 Fe1 O2'
_chemical_formula_sum 'C19 H13 Br Fe O2'
_chemical_formula_weight 409.06
_chemical_name_systematic (Z)-5-bromo-2-(ferrocenylidene)benzofuran-3-one
_space_group_IT_number 14
_symmetry_cell_setting monoclinic
_symmetry_space_group_name_Hall '-P 2yab'
_symmetry_space_group_name_H-M 'P 1 21/a 1'
_atom_sites_solution_hydrogens geom
_atom_sites_solution_primary direct
_atom_sites_solution_secondary difmap
_audit_creation_date 10-07-09
_audit_creation_method CRYSTALS_ver_12.87
_cell_angle_alpha 90
_cell_angle_beta 99.146(8)
_cell_angle_gamma 90
_cell_formula_units_Z 4
_cell_length_a 7.5434(7)
_cell_length_b 14.7364(17)
_cell_length_c 13.8726(8)
_cell_measurement_reflns_used 92
_cell_measurement_temperature 200
_cell_measurement_theta_max 23
_cell_measurement_theta_min 5
_cell_volume 1522.5(2)
_computing_cell_refinement 'DENZO/SCALEPACK (Otwinowski & Minor, 1997)'
_computing_data_collection 'COLLECT (Nonius, 2001).'
_computing_data_reduction 'DENZO/SCALEPACK (Otwinowski & Minor, 1997)'
_computing_molecular_graphics 'CAMERON (Watkin et al., 1996)'
_computing_publication_material 'CRYSTALS (Betteridge et al., 2003)'
_computing_structure_refinement 'CRYSTALS (Betteridge et al., 2003)'
_computing_structure_solution 'SIR92 (Altomare et al., 1994)'
_diffrn_ambient_temperature 200
_diffrn_measured_fraction_theta_full 0.995
_diffrn_measured_fraction_theta_max 0.994
_diffrn_measurement_device 'Nonius KappaCCD'
_diffrn_measurement_device_type Area
_diffrn_measurement_method '\f & \w scans'
_diffrn_radiation_monochromator graphite
_diffrn_radiation_type 'Mo K\a'
_diffrn_radiation_wavelength 0.71073
_diffrn_reflns_av_R_equivalents 0.059
_diffrn_reflns_limit_h_max 9
_diffrn_reflns_limit_h_min -9
_diffrn_reflns_limit_k_max 19
_diffrn_reflns_limit_k_min -19
_diffrn_reflns_limit_l_max 17
_diffrn_reflns_limit_l_min -17
_diffrn_reflns_number 21523
_diffrn_reflns_theta_full 26.400
_diffrn_reflns_theta_max 27.500
_diffrn_reflns_theta_min 2.030
_diffrn_standards_number 0
_exptl_absorpt_coefficient_mu 3.621
_exptl_absorpt_correction_T_max 0.65
_exptl_absorpt_correction_T_min 0.65
_exptl_absorpt_correction_type multi-scan
_exptl_absorpt_process_details 'SADABS (Siemens, 1996)'
_exptl_crystal_colour red
_exptl_crystal_density_diffrn 1.784
_exptl_crystal_density_method 'not measured'
_exptl_crystal_description block
_exptl_crystal_F_000 816
_exptl_crystal_size_max 0.160
_exptl_crystal_size_mid 0.150
_exptl_crystal_size_min 0.120
_refine_diff_density_max 0.96
_refine_diff_density_min -0.98
_refine_ls_extinction_method None
_refine_ls_goodness_of_fit_ref 0.9735
_refine_ls_hydrogen_treatment none
_refine_ls_matrix_type full
_refine_ls_number_parameters 209
_refine_ls_number_reflns 3465
_refine_ls_number_restraints 0
_refine_ls_R_factor_all 0.0644
_refine_ls_R_factor_gt 0.0365
_refine_ls_shift/su_max 0.0008140
_refine_ls_structure_factor_coef Fsqd
_refine_ls_weighting_details
;
 Method, part 1, Chebychev polynomial, (Watkin, 1994, Prince, 1982) 
 [weight] = 1.0/[A~0~*T~0~(x)+A~1~*T~1~(x) ... +A~n-1~]*T~n-1~(x)] 
 where A~i~ are the Chebychev coefficients listed below and x= Fcalc/Fmax 
 Method = Robust Weighting (Prince, 1982) 
 W = [weight] * [1-(deltaF/6*sigmaF)^2^]^2^ 
 A~i~ are: 
 12.6 11.3 4.07 
;
_refine_ls_weighting_scheme calc
_refine_ls_wR_factor_all 0.0622
_refine_ls_wR_factor_gt 0.0506
_refine_ls_wR_factor_ref 0.0622
_reflns_limit_h_max 9
_reflns_limit_h_min -9
_reflns_limit_k_max 19
_reflns_limit_k_min 0
_reflns_limit_l_max 17
_reflns_limit_l_min 0
_reflns_number_gt 2507
_reflns_number_total 3471
_reflns_threshold_expression I>2.0\s(I)
_oxford_diffrn_Wilson_B_factor 2.20
_oxford_diffrn_Wilson_scale 8.67
_oxford_refine_ls_r_factor_ref 0.0644
_oxford_refine_ls_scale 0.3955(3)
_oxford_reflns_number_all 3465
_oxford_reflns_threshold_expression_ref I>-10.0\s(I)
_oxford_structure_analysis_title '7071442 Compound 2b'
_cod_data_source_file om200644e_si_002.cif
_cod_data_source_block compound_2b
_cod_original_sg_symbol_H-M 'P 21/a '
_cod_original_formula_sum 'C19 H13 Br1 Fe1 O2'
_cod_database_code 4065239

loop_
_symmetry_equiv_pos_as_xyz
x,y,z
-x,-y,-z
x+1/2,-y+1/2,z
-x+1/2,y+1/2,-z

loop_
_atom_site_label
_atom_site_type_symbol
_atom_site_fract_x
_atom_site_fract_y
_atom_site_fract_z
_atom_site_U_iso_or_equiv
_atom_site_occupancy
_atom_site_adp_type
Br1 Br 0.70036(6) 0.68281(3) 0.12661(3) 0.0360 1.0000 Uani
Fe2 Fe 0.80891(7) 0.58149(4) 0.83252(4) 0.0197 1.0000 Uani
O3 O 0.6441(3) 0.60382(17) 0.54282(17) 0.0261 1.0000 Uani
O4 O 0.8605(4) 0.41879(19) 0.45045(19) 0.0336 1.0000 Uani
C5 C 0.6778(5) 0.4975(2) 0.7280(2) 0.0216 1.0000 Uani
C6 C 0.5446(5) 0.5692(3) 0.8453(3) 0.0282 1.0000 Uani
C7 C 0.7378(5) 0.5666(2) 0.3984(2) 0.0219 1.0000 Uani
C8 C 1.0809(5) 0.5870(3) 0.8720(3) 0.0302 1.0000 Uani
C9 C 0.7241(5) 0.4497(3) 0.8183(3) 0.0258 1.0000 Uani
C10 C 0.7879(5) 0.4903(3) 0.4647(3) 0.0241 1.0000 Uani
C11 C 0.7570(5) 0.5814(3) 0.3020(3) 0.0253 1.0000 Uani
C12 C 0.5665(5) 0.5725(3) 0.7461(3) 0.0241 1.0000 Uani
C13 C 0.9110(5) 0.7032(3) 0.7995(3) 0.0322 1.0000 Uani
C14 C 0.6539(5) 0.6299(3) 0.4487(3) 0.0240 1.0000 Uani
C15 C 0.9964(5) 0.6286(3) 0.9434(3) 0.0291 1.0000 Uani
C16 C 0.7236(5) 0.5187(2) 0.5553(3) 0.0224 1.0000 Uani
C17 C 0.6412(5) 0.4947(3) 0.8900(3) 0.0276 1.0000 Uani
C18 C 0.5996(5) 0.7235(3) 0.3104(3) 0.0275 1.0000 Uani
C19 C 0.5838(5) 0.7096(3) 0.4072(3) 0.0290 1.0000 Uani
C20 C 0.7402(5) 0.4732(2) 0.6385(3) 0.0228 1.0000 Uani
C21 C 1.0284(5) 0.6328(3) 0.7824(3) 0.0293 1.0000 Uani
C22 C 0.8908(5) 0.7008(3) 0.8995(3) 0.0315 1.0000 Uani
C23 C 0.6854(5) 0.6597(3) 0.2601(2) 0.0259 1.0000 Uani
H61 H 0.4792 0.6126 0.8761 0.032(3) 1.0000 Uiso
H81 H 1.1596 0.5352 0.8820 0.032(3) 1.0000 Uiso
H91 H 0.8001 0.3978 0.8290 0.032(3) 1.0000 Uiso
H111 H 0.8179 0.5382 0.2664 0.032(3) 1.0000 Uiso
H121 H 0.5157 0.6168 0.6997 0.032(3) 1.0000 Uiso
H131 H 0.8519 0.7453 0.7508 0.032(3) 1.0000 Uiso
H151 H 1.0059 0.6101 1.0108 0.032(3) 1.0000 Uiso
H171 H 0.6530 0.4778 0.9580 0.032(3) 1.0000 Uiso
H181 H 0.5521 0.7778 0.2780 0.032(3) 1.0000 Uiso
H191 H 0.5288 0.7537 0.4444 0.032(3) 1.0000 Uiso
H201 H 0.7987 0.4155 0.6393 0.032(3) 1.0000 Uiso
H211 H 1.0655 0.6177 0.7207 0.032(3) 1.0000 Uiso
H221 H 0.8185 0.7408 0.9312 0.032(3) 1.0000 Uiso

loop_
_atom_site_aniso_label
_atom_site_aniso_U_11
_atom_site_aniso_U_22
_atom_site_aniso_U_33
_atom_site_aniso_U_23
_atom_site_aniso_U_13
_atom_site_aniso_U_12
Br1 0.0461(3) 0.0395(2) 0.02369(19) 0.00495(19) 0.00924(17) -0.0048(2)
Fe2 0.0201(3) 0.0208(3) 0.0189(2) -0.0010(2) 0.00466(19) -0.0019(2)
O3 0.0333(15) 0.0273(15) 0.0183(13) -0.0001(11) 0.0057(11) 0.0067(12)
O4 0.0427(17) 0.0283(15) 0.0315(15) -0.0013(13) 0.0107(12) 0.0083(14)
C5 0.0224(19) 0.0219(19) 0.0199(17) 0.0006(14) 0.0012(14) -0.0026(15)
C6 0.0193(18) 0.034(2) 0.032(2) -0.0033(18) 0.0077(15) -0.0033(17)
C7 0.0207(18) 0.0233(19) 0.0212(17) -0.0021(15) 0.0022(14) -0.0024(15)
C8 0.0183(18) 0.035(2) 0.037(2) -0.0102(19) 0.0036(16) -0.0044(18)
C9 0.030(2) 0.0226(19) 0.0254(19) 0.0045(15) 0.0044(16) -0.0043(16)
C10 0.0233(19) 0.027(2) 0.0219(18) -0.0024(15) 0.0042(15) 0.0001(16)
C11 0.0243(18) 0.0267(19) 0.0254(18) -0.0019(17) 0.0057(14) -0.0033(17)
C12 0.0213(18) 0.027(2) 0.0236(18) 0.0001(16) 0.0025(14) -0.0011(16)
C13 0.036(2) 0.026(2) 0.037(2) -0.0006(17) 0.0116(18) -0.0124(18)
C14 0.0224(18) 0.026(2) 0.0228(19) -0.0009(15) 0.0007(15) -0.0044(16)
C15 0.0245(19) 0.036(2) 0.027(2) -0.0096(17) 0.0032(16) -0.0048(17)
C16 0.0218(19) 0.0212(19) 0.0234(18) -0.0006(15) 0.0012(14) -0.0016(15)
C17 0.027(2) 0.032(2) 0.0256(19) 0.0031(17) 0.0086(16) -0.0086(17)
C18 0.027(2) 0.028(2) 0.0273(19) 0.0043(16) 0.0027(16) 0.0017(16)
C19 0.029(2) 0.030(2) 0.030(2) 0.0011(17) 0.0103(17) 0.0056(17)
C20 0.0222(19) 0.0220(19) 0.0235(18) -0.0029(15) 0.0014(15) -0.0036(15)
C21 0.0245(19) 0.035(2) 0.031(2) -0.0053(17) 0.0123(16) -0.0111(17)
C22 0.032(2) 0.032(2) 0.034(2) -0.0150(18) 0.0134(17) -0.0105(18)
C23 0.030(2) 0.031(2) 0.0170(17) 0.0005(15) 0.0048(15) -0.0092(17)

loop_
_atom_type_symbol
_atom_type_scat_dispersion_real
_atom_type_scat_dispersion_imag
_atom_type_scat_Cromer_Mann_a1
_atom_type_scat_Cromer_Mann_b1
_atom_type_scat_Cromer_Mann_a2
_atom_type_scat_Cromer_Mann_b2
_atom_type_scat_Cromer_Mann_a3
_atom_type_scat_Cromer_Mann_b3
_atom_type_scat_Cromer_Mann_a4
_atom_type_scat_Cromer_Mann_b4
_atom_type_scat_Cromer_Mann_c
_atom_type_scat_source
C 0.0033 0.0016 2.3100 20.8439 1.0200 10.2075 1.5886 0.5687 0.8650 51.6512 0.2156 'International Tables Vol C 4.2.6.8 and 6.1.1.4'
H 0.0000 0.0000 0.4930 10.5109 0.3229 26.1257 0.1402 3.1424 0.0408 57.7998 0.0030 'International Tables Vol C 4.2.6.8 and 6.1.1.4'
Br -0.2901 2.4595 17.1789 2.1723 5.2358 16.5796 5.6377 0.2609 3.9851 41.4328 2.9557 'International Tables Vol C 4.2.6.8 and 6.1.1.4'
Fe 0.3463 0.8444 11.7695 4.7611 7.3573 0.3072 3.5222 15.3535 2.3045 76.8805 1.0369 'International Tables Vol C 4.2.6.8 and 6.1.1.4'
O 0.0106 0.0060 3.0485 13.2771 2.2868 5.7011 1.5463 0.3239 0.8670 32.9089 0.2508 'International Tables Vol C 4.2.6.8 and 6.1.1.4'

loop_
_geom_angle_atom_site_label_1
_geom_angle_atom_site_label_2
_geom_angle_atom_site_label_3
_geom_angle
_geom_angle_publ_flag
C5 Fe2 C6 68.72(15) yes
C5 Fe2 C8 124.67(15) yes
C6 Fe2 C8 159.51(15) yes
C5 Fe2 C9 41.05(14) yes
C6 Fe2 C9 68.20(16) yes
C8 Fe2 C9 110.47(16) yes
C5 Fe2 C12 41.33(14) yes
C6 Fe2 C12 40.70(14) yes
C8 Fe2 C12 159.51(15) yes
C9 Fe2 C12 69.02(15) yes
C5 Fe2 C13 122.25(15) yes
C6 Fe2 C13 120.60(17) yes
C8 Fe2 C13 67.94(17) yes
C9 Fe2 C13 160.11(15) yes
C12 Fe2 C13 105.23(16) yes
C5 Fe2 C15 160.61(16) yes
C6 Fe2 C15 122.37(15) yes
C8 Fe2 C15 40.21(14) yes
C9 Fe2 C15 124.39(16) yes
C12 Fe2 C15 157.15(16) yes
C5 Fe2 C17 68.76(14) yes
C6 Fe2 C17 40.25(15) yes
C8 Fe2 C17 125.31(17) yes
C9 Fe2 C17 40.63(15) yes
C12 Fe2 C17 68.53(15) yes
C5 Fe2 C21 108.13(15) yes
C6 Fe2 C21 157.09(17) yes
C8 Fe2 C21 40.54(15) yes
C9 Fe2 C21 125.28(16) yes
C12 Fe2 C21 121.88(16) yes
C5 Fe2 C22 157.75(16) yes
C6 Fe2 C22 105.48(16) yes
C8 Fe2 C22 67.92(16) yes
C9 Fe2 C22 158.58(15) yes
C12 Fe2 C22 120.38(16) yes
C13 Fe2 C15 68.15(16) yes
C13 Fe2 C17 156.71(16) yes
C15 Fe2 C17 108.43(16) yes
C13 Fe2 C21 40.47(15) yes
C15 Fe2 C21 68.14(15) yes
C17 Fe2 C21 161.67(17) yes
C13 Fe2 C22 40.84(15) yes
C15 Fe2 C22 40.42(16) yes
C17 Fe2 C22 121.50(15) yes
C21 Fe2 C22 68.41(15) yes
C14 O3 C16 106.5(3) yes
Fe2 C5 C9 69.7(2) yes
Fe2 C5 C12 68.9(2) yes
C9 C5 C12 107.2(3) yes
Fe2 C5 C20 125.2(3) yes
C9 C5 C20 124.3(3) yes
C12 C5 C20 128.5(3) yes
Fe2 C6 C12 69.2(2) yes
Fe2 C6 C17 70.3(2) yes
C12 C6 C17 108.9(3) yes
Fe2 C6 H61 124.4 no
C12 C6 H61 124.3 no
C17 C6 H61 126.7 no
C10 C7 C11 132.2(3) yes
C10 C7 C14 107.2(3) yes
C11 C7 C14 120.6(4) yes
Fe2 C8 C15 69.9(2) yes
Fe2 C8 C21 69.8(2) yes
C15 C8 C21 108.5(4) yes
Fe2 C8 H81 125.3 no
C15 C8 H81 125.6 no
C21 C8 H81 125.8 no
C5 C9 Fe2 69.2(2) yes
C5 C9 C17 108.0(3) yes
Fe2 C9 C17 69.8(2) yes
C5 C9 H91 126.0 no
Fe2 C9 H91 125.2 no
C17 C9 H91 126.0 no
C7 C10 O4 129.8(3) yes
C7 C10 C16 103.3(3) yes
O4 C10 C16 126.9(3) yes
C7 C11 C23 116.7(3) yes
C7 C11 H111 121.4 no
C23 C11 H111 121.8 no
C5 C12 C6 107.8(3) yes
C5 C12 Fe2 69.8(2) yes
C6 C12 Fe2 70.1(2) yes
C5 C12 H121 126.4 no
C6 C12 H121 125.8 no
Fe2 C12 H121 125.7 no
Fe2 C13 C21 70.0(2) yes
Fe2 C13 C22 69.7(2) yes
C21 C13 C22 108.2(4) yes
Fe2 C13 H131 124.9 no
C21 C13 H131 125.8 no
C22 C13 H131 125.9 no
C7 C14 O3 112.9(3) yes
C7 C14 C19 122.9(4) yes
O3 C14 C19 124.2(3) yes
C8 C15 Fe2 69.9(2) yes
C8 C15 C22 108.2(3) yes
Fe2 C15 C22 69.7(2) yes
C8 C15 H151 126.1 no
Fe2 C15 H151 124.8 no
C22 C15 H151 125.6 no
C10 C16 O3 110.1(3) yes
C10 C16 C20 126.9(3) yes
O3 C16 C20 123.0(3) yes
C9 C17 C6 108.1(3) yes
C9 C17 Fe2 69.6(2) yes
C6 C17 Fe2 69.5(2) yes
C9 C17 H171 125.5 no
C6 C17 H171 126.4 no
Fe2 C17 H171 125.1 no
C19 C18 C23 120.4(3) yes
C19 C18 H181 119.7 no
C23 C18 H181 119.9 no
C18 C19 C14 116.5(4) yes
C18 C19 H191 122.1 no
C14 C19 H191 121.4 no
C5 C20 C16 128.8(4) yes
C5 C20 H201 115.1 no
C16 C20 H201 116.1 no
C8 C21 C13 107.5(3) yes
C8 C21 Fe2 69.7(2) yes
C13 C21 Fe2 69.5(2) yes
C8 C21 H211 126.1 no
C13 C21 H211 126.5 no
Fe2 C21 H211 125.5 no
C13 C22 C15 107.6(3) yes
C13 C22 Fe2 69.4(2) yes
C15 C22 Fe2 69.9(2) yes
C13 C22 H221 126.2 no
C15 C22 H221 126.2 no
Fe2 C22 H221 126.0 no
Br1 C23 C18 118.1(3) yes
Br1 C23 C11 119.1(3) yes
C18 C23 C11 122.8(3) yes

loop_
_geom_bond_atom_site_label_1
_geom_bond_atom_site_label_2
_geom_bond_distance
_geom_bond_publ_flag
Br1 C23 1.904(3) yes
Fe2 C5 2.038(4) yes
Fe2 C6 2.038(4) yes
Fe2 C8 2.039(4) yes
Fe2 C9 2.045(4) yes
Fe2 C12 2.025(3) yes
Fe2 C13 2.033(4) yes
Fe2 C15 2.039(4) yes
Fe2 C17 2.048(4) yes
Fe2 C21 2.040(4) yes
Fe2 C22 2.037(4) yes
O3 C14 1.374(4) yes
O3 C16 1.390(4) yes
O4 C10 1.218(4) yes
C5 C9 1.431(5) yes
C5 C12 1.434(5) yes
C5 C20 1.442(5) yes
C6 C12 1.413(5) yes
C6 C17 1.406(5) yes
C6 H61 0.950 no
C7 C10 1.464(5) yes
C7 C11 1.385(5) yes
C7 C14 1.379(5) yes
C8 C15 1.402(5) yes
C8 C21 1.413(5) yes
C8 H81 0.964 no
C9 C17 1.421(5) yes
C9 H91 0.953 no
C10 C16 1.478(5) yes
C11 C23 1.364(5) yes
C11 H111 0.965 no
C12 H121 0.953 no
C13 C21 1.409(5) yes
C13 C22 1.420(5) yes
C13 H131 0.971 no
C14 C19 1.376(5) yes
C15 C22 1.408(6) yes
C15 H151 0.965 no
C16 C20 1.323(5) yes
C17 H171 0.966 no
C18 C19 1.381(5) yes
C18 C23 1.391(5) yes
C18 H181 0.959 no
C19 H191 0.963 no
C20 H201 0.957 no
C21 H211 0.969 no
C22 H221 0.957 no
